data_4508248
loop_
_publ_author_name
'Mukherjee, Gargi'
'Biradha, Kumar'

_publ_section_title
;
 Coordination Polymers Containing M2L2and M4L4Metallacylces of
 Bis(pyridylcarboxamido)alkanes with an Odd Number of &#x2212;(CH2)--
 Groups as Spacers: Guest Inclusion and Networks Recognition via \a Sheet
;
_journal_issue 9
_journal_name_full 'Crystal Growth &amp; Design'
_journal_page_first 4100
_journal_paper_doi 10.1021/cg400918d
_journal_volume 13
_journal_year 2013
_chemical_formula_sum 'C34 H48 Cu F12 N8 O8 P2'
_chemical_formula_weight 1050.28
_chemical_name_systematic
; 
 ? 
;
_space_group_IT_number 15
_symmetry_cell_setting monoclinic
_symmetry_space_group_name_Hall '-C 2yc'
_symmetry_space_group_name_H-M 'C 1 2/c 1'
_atom_sites_solution_hydrogens geom
_atom_sites_solution_primary direct
_atom_sites_solution_secondary difmap
_audit_creation_method SHELXL-97
_cell_angle_alpha 90.00
_cell_angle_beta 114.416(5)
_cell_angle_gamma 90.00
_cell_formula_units_Z 4
_cell_length_a 20.788(4)
_cell_length_b 9.4376(16)
_cell_length_c 24.302(6)
_cell_measurement_reflns_used 4253
_cell_measurement_temperature 293(2)
_cell_measurement_theta_max 26.00
_cell_measurement_theta_min 1.84
_cell_volume 4341.4(16)
_computing_structure_refinement 'SHELXL-97 (Sheldrick, 1997)'
_computing_structure_solution 'SHELXS-97 (Sheldrick, 1990)'
_diffrn_ambient_temperature 293(2)
_diffrn_measured_fraction_theta_full 0.998
_diffrn_measured_fraction_theta_max 0.998
_diffrn_radiation_monochromator graphite
_diffrn_radiation_source 'fine-focus sealed tube'
_diffrn_radiation_type MoK\a
_diffrn_radiation_wavelength 0.71073
_diffrn_reflns_av_R_equivalents 0.1195
_diffrn_reflns_av_sigmaI/netI 0.1012
_diffrn_reflns_limit_h_max 25
_diffrn_reflns_limit_h_min -25
_diffrn_reflns_limit_k_max 11
_diffrn_reflns_limit_k_min -11
_diffrn_reflns_limit_l_max 29
_diffrn_reflns_limit_l_min -27
_diffrn_reflns_number 26749
_diffrn_reflns_theta_full 26.00
_diffrn_reflns_theta_max 26.00
_diffrn_reflns_theta_min 1.84
_exptl_absorpt_coefficient_mu 0.687
_exptl_absorpt_correction_T_max 0.921
_exptl_absorpt_correction_T_min 0.884
_exptl_absorpt_correction_type empirical
_exptl_absorpt_process_details SADABS
_exptl_crystal_colour blue
_exptl_crystal_density_diffrn 1.607
_exptl_crystal_density_meas ?
_exptl_crystal_density_method 'not measured'
_exptl_crystal_description blocks
_exptl_crystal_F_000 2156
_exptl_crystal_size_max 0.18
_exptl_crystal_size_mid 0.16
_exptl_crystal_size_min 0.12
_refine_diff_density_max 0.485
_refine_diff_density_min -0.286
_refine_diff_density_rms 0.070
_refine_ls_extinction_method none
_refine_ls_goodness_of_fit_ref 0.864
_refine_ls_hydrogen_treatment mixed
_refine_ls_matrix_type full
_refine_ls_number_parameters 231
_refine_ls_number_reflns 4253
_refine_ls_number_restraints 0
_refine_ls_restrained_S_all 0.864
_refine_ls_R_factor_all 0.1171
_refine_ls_R_factor_gt 0.0619
_refine_ls_shift/su_max 0.000
_refine_ls_shift/su_mean 0.000
_refine_ls_structure_factor_coef Fsqd
_refine_ls_weighting_details 'calc w=1/[\s^2^(Fo^2^)+(0.1000P)^2^+0.0000P] where P=(Fo^2^+2Fc^2^)/3'
_refine_ls_weighting_scheme calc
_refine_ls_wR_factor_gt 0.1502
_refine_ls_wR_factor_ref 0.1736
_reflns_number_gt 2415
_reflns_number_total 4253
_reflns_threshold_expression >2sigma(I)
_cod_data_source_file cg400918d_si_002.cif
_cod_data_source_block 8
_cod_depositor_comments
;
The following automatic conversions were performed:

'_exptl_crystal_density_meas' value 'not measured' was changed to '?'
- the value is perceived as not measured.

Automatic conversion script
Id: cif_fix_values 3008 2015-01-20 13:52:24Z robertas 
;
_cod_original_cell_volume 4341.4(14)
_cod_original_sg_symbol_H-M C2/c
_cod_database_code 4508248

loop_
_symmetry_equiv_pos_as_xyz
'x, y, z'
'-x, y, -z+1/2'
'x+1/2, y+1/2, z'
'-x+1/2, y+1/2, -z+1/2'
'-x, -y, -z'
'x, -y, z-1/2'
'-x+1/2, -y+1/2, -z'
'x+1/2, -y+1/2, z-1/2'

loop_
_atom_site_label
_atom_site_type_symbol
_atom_site_fract_x
_atom_site_fract_y
_atom_site_fract_z
_atom_site_U_iso_or_equiv
_atom_site_adp_type
_atom_site_occupancy
_atom_site_symmetry_multiplicity
_atom_site_calc_flag
_atom_site_refinement_flags
Cu1 Cu 0.0000 0.58591(7) 0.2500 0.0353(3) Uani 1 2 d S
O1W O 0.02334(16) 0.5790(4) 0.15880(14) 0.0564(9) Uani 1 1 d .
O2W O -0.35159(17) -0.1682(4) -0.34337(16) 0.0743(11) Uani 1 1 d .
O11 O -0.03403(16) 0.0590(3) 0.14050(15) 0.0604(9) Uani 1 1 d .
N11 N -0.07431(15) 0.4321(3) 0.21330(14) 0.0315(8) Uani 1 1 d .
C11 C -0.1132(2) 0.2282(4) 0.14928(17) 0.0323(9) Uani 1 1 d .
C12 C -0.0626(2) 0.3242(4) 0.18246(18) 0.0360(10) Uani 1 1 d .
H12 H -0.0175 0.3142 0.1837 0.043 Uiso 1 1 calc R
C13 C -0.1387(2) 0.4395(4) 0.21295(18) 0.0373(10) Uani 1 1 d .
H13 H -0.1475 0.5109 0.2353 0.045 Uiso 1 1 calc R
C14 C -0.1921(2) 0.3484(4) 0.18176(19) 0.0381(10) Uani 1 1 d .
H14 H -0.2358 0.3570 0.1835 0.046 Uiso 1 1 calc R
C15 C -0.1805(2) 0.2422(4) 0.14723(18) 0.0355(10) Uani 1 1 d .
H15 H -0.2169 0.1823 0.1234 0.043 Uiso 1 1 calc R
C16 C -0.0927(2) 0.1141(4) 0.11686(18) 0.0362(10) Uani 1 1 d .
N21 N -0.07564(16) 0.2631(3) -0.28675(14) 0.0327(8) Uani 1 1 d .
O21 O -0.23148(15) -0.0521(3) -0.25227(14) 0.0520(9) Uani 1 1 d .
C21 C -0.15067(19) 0.0853(4) -0.27530(18) 0.0354(9) Uani 1 1 d .
C22 C -0.0902(2) 0.1656(4) -0.25365(18) 0.0347(10) Uani 1 1 d .
H22 H -0.0578 0.1516 -0.2140 0.042 Uiso 1 1 calc R
C23 C -0.1211(2) 0.2792(5) -0.3447(2) 0.0447(11) Uani 1 1 d .
H23 H -0.1103 0.3435 -0.3687 0.054 Uiso 1 1 calc R
C24 C -0.1829(2) 0.2039(5) -0.36983(19) 0.0427(11) Uani 1 1 d .
H24 H -0.2136 0.2167 -0.4102 0.051 Uiso 1 1 calc R
C25 C -0.1988(2) 0.1096(4) -0.33446(18) 0.0389(10) Uani 1 1 d .
H25 H -0.2417 0.0618 -0.3500 0.047 Uiso 1 1 calc R
C26 C -0.1686(2) -0.0237(4) -0.23894(19) 0.0362(10) Uani 1 1 d .
N31 N -0.14089(19) 0.0747(4) 0.06340(15) 0.0453(9) Uani 1 1 d .
H31 H -0.1829 0.1083 0.0519 0.054 Uiso 1 1 calc R
N32 N -0.11610(18) -0.0881(4) -0.19480(15) 0.0422(9) Uani 1 1 d .
H32 H -0.0735 -0.0669 -0.1889 0.051 Uiso 1 1 calc R
C31 C -0.1270(3) -0.0226(5) 0.0226(2) 0.0549(13) Uani 1 1 d .
H31A H -0.1673 -0.0846 0.0031 0.066 Uiso 1 1 calc .
H31B H -0.0863 -0.0811 0.0456 0.066 Uiso 1 1 calc .
C32 C -0.1134(3) 0.0576(6) -0.0242(3) 0.0732(16) Uani 1 1 d .
H32A H -0.0768 0.1272 -0.0040 0.088 Uiso 1 1 calc .
H32B H -0.1560 0.1088 -0.0490 0.088 Uiso 1 1 calc .
C33 C -0.0906(3) -0.0322(7) -0.0657(3) 0.0775(17) Uani 1 1 d .
H33A H -0.0755 0.0306 -0.0896 0.093 Uiso 1 1 calc .
H33B H -0.0503 -0.0894 -0.0408 0.093 Uiso 1 1 calc .
C34 C -0.1464(3) -0.1269(6) -0.1070(2) 0.0588(14) Uani 1 1 d .
H34A H -0.1897 -0.0731 -0.1265 0.071 Uiso 1 1 calc .
H34B H -0.1551 -0.2016 -0.0836 0.071 Uiso 1 1 calc .
C35 C -0.1272(3) -0.1939(5) -0.1555(2) 0.0511(12) Uani 1 1 d .
H35A H -0.0846 -0.2497 -0.1361 0.061 Uiso 1 1 calc .
H35B H -0.1649 -0.2574 -0.1800 0.061 Uiso 1 1 calc .

loop_
_atom_site_aniso_label
_atom_site_aniso_U_11
_atom_site_aniso_U_22
_atom_site_aniso_U_33
_atom_site_aniso_U_23
_atom_site_aniso_U_13
_atom_site_aniso_U_12
Cu1 0.0298(4) 0.0296(4) 0.0399(5) 0.000 0.0079(3) 0.000
O1W 0.0530(18) 0.071(2) 0.047(2) -0.0051(17) 0.0222(15) -0.0107(18)
O2W 0.050(2) 0.103(3) 0.072(3) -0.013(2) 0.0278(18) -0.006(2)
O11 0.0431(18) 0.062(2) 0.066(2) -0.0175(17) 0.0115(16) 0.0103(16)
N11 0.0278(16) 0.0306(19) 0.0341(18) 0.0004(15) 0.0106(14) 0.0021(14)
C11 0.037(2) 0.028(2) 0.030(2) 0.0011(18) 0.0130(17) 0.0011(17)
C12 0.030(2) 0.038(3) 0.041(2) 0.003(2) 0.0153(18) -0.0034(18)
C13 0.046(2) 0.031(2) 0.039(2) -0.0009(19) 0.022(2) 0.0023(18)
C14 0.031(2) 0.035(2) 0.048(3) 0.001(2) 0.0163(19) -0.0031(18)
C15 0.033(2) 0.031(2) 0.037(2) -0.0011(19) 0.0084(18) -0.0068(17)
C16 0.038(2) 0.035(2) 0.037(2) -0.0029(19) 0.0161(19) -0.0025(18)
N21 0.0335(17) 0.0275(19) 0.0320(19) -0.0007(15) 0.0084(15) 0.0004(15)
O21 0.0389(17) 0.066(2) 0.054(2) -0.0038(16) 0.0218(15) -0.0100(15)
C21 0.035(2) 0.034(2) 0.037(2) -0.008(2) 0.0143(18) 0.0024(19)
C22 0.033(2) 0.033(2) 0.032(2) -0.0015(19) 0.0070(17) -0.0012(18)
C23 0.042(2) 0.042(3) 0.044(3) -0.001(2) 0.012(2) 0.000(2)
C24 0.040(2) 0.047(3) 0.031(2) -0.009(2) 0.0044(19) 0.000(2)
C25 0.035(2) 0.037(3) 0.037(2) -0.010(2) 0.0074(19) -0.0061(18)
C26 0.038(2) 0.037(2) 0.033(2) -0.0112(19) 0.0147(19) -0.0052(19)
N31 0.048(2) 0.045(2) 0.039(2) -0.0085(18) 0.0152(17) 0.0056(18)
N32 0.0423(19) 0.046(2) 0.039(2) -0.0055(18) 0.0180(17) -0.0047(18)
C31 0.068(3) 0.049(3) 0.046(3) -0.012(2) 0.021(3) -0.003(3)
C32 0.092(4) 0.074(4) 0.064(4) -0.019(3) 0.042(3) -0.014(3)
C33 0.074(4) 0.093(5) 0.070(4) -0.023(3) 0.035(3) -0.022(3)
C34 0.068(3) 0.059(3) 0.054(3) 0.005(3) 0.030(3) -0.003(3)
C35 0.070(3) 0.048(3) 0.042(3) 0.001(2) 0.030(2) -0.006(2)

loop_
_atom_type_symbol
_atom_type_description
_atom_type_scat_dispersion_real
_atom_type_scat_dispersion_imag
_atom_type_scat_source
C C 0.0033 0.0016 'International Tables Vol C Tables 4.2.6.8 and 6.1.1.4'
H H 0.0000 0.0000 'International Tables Vol C Tables 4.2.6.8 and 6.1.1.4'
N N 0.0061 0.0033 'International Tables Vol C Tables 4.2.6.8 and 6.1.1.4'
O O 0.0106 0.0060 'International Tables Vol C Tables 4.2.6.8 and 6.1.1.4'
F F 0.0171 0.0103 'International Tables Vol C Tables 4.2.6.8 and 6.1.1.4'
P P 0.1023 0.0942 'International Tables Vol C Tables 4.2.6.8 and 6.1.1.4'
Cu Cu 0.3201 1.2651 'International Tables Vol C Tables 4.2.6.8 and 6.1.1.4'

loop_
_geom_angle_atom_site_label_1
_geom_angle_atom_site_label_2
_geom_angle_atom_site_label_3
_geom_angle
_geom_angle_site_symmetry_1
_geom_angle_site_symmetry_3
N21 Cu1 N21 91.10(18) 5_565 6_566
N21 Cu1 N11 178.92(13) 5_565 .
N21 Cu1 N11 89.90(12) 6_566 .
N21 Cu1 N11 89.90(12) 5_565 2
N21 Cu1 N11 178.92(13) 6_566 2
N11 Cu1 N11 89.10(17) . 2
C12 N11 C13 116.6(3) . .
C12 N11 Cu1 120.3(2) . .
C13 N11 Cu1 122.8(3) . .
C15 C11 C12 118.4(4) . .
C15 C11 C16 123.6(3) . .
C12 C11 C16 118.0(3) . .
N11 C12 C11 123.8(4) . .
N11 C13 C14 123.7(4) . .
C13 C14 C15 119.2(4) . .
C11 C15 C14 118.1(4) . .
O11 C16 N31 122.9(4) . .
O11 C16 C11 120.1(4) . .
N31 C16 C11 117.0(3) . .
C23 N21 C22 118.3(3) . .
C23 N21 Cu1 117.6(3) . 5_565
C22 N21 Cu1 123.0(3) . 5_565
C22 C21 C25 117.3(4) . .
C22 C21 C26 124.4(4) . .
C25 C21 C26 118.3(4) . .
N21 C22 C21 123.3(4) . .
N21 C23 C24 122.1(4) . .
C23 C24 C25 118.8(4) . .
C24 C25 C21 120.0(4) . .
O21 C26 N32 122.8(4) . .
O21 C26 C21 119.1(4) . .
N32 C26 C21 118.0(4) . .
C16 N31 C31 124.0(4) . .
C26 N32 C35 122.8(4) . .
N31 C31 C32 110.6(4) . .
C31 C32 C33 115.3(5) . .
C34 C33 C32 114.4(5) . .
C33 C34 C35 113.2(4) . .
N32 C35 C34 112.5(4) . .

loop_
_geom_bond_atom_site_label_1
_geom_bond_atom_site_label_2
_geom_bond_distance
_geom_bond_site_symmetry_2
Cu1 N21 2.034(3) 5_565
Cu1 N21 2.034(3) 6_566
Cu1 N11 2.037(3) .
Cu1 N11 2.037(3) 2
O11 C16 1.228(5) .
N11 C12 1.345(5) .
N11 C13 1.337(5) .
C11 C15 1.386(5) .
C11 C12 1.370(5) .
C11 C16 1.496(5) .
C13 C14 1.360(5) .
C14 C15 1.390(6) .
C16 N31 1.324(5) .
N21 C23 1.342(5) .
N21 C22 1.337(5) .
N21 Cu1 2.034(3) 5_565
O21 C26 1.238(5) .
C21 C22 1.373(5) .
C21 C25 1.390(5) .
C21 C26 1.501(6) .
C23 C24 1.372(6) .
C24 C25 1.369(6) .
C26 N32 1.321(5) .
N31 C31 1.466(6) .
N32 C35 1.464(6) .
C31 C32 1.487(7) .
C32 C33 1.534(8) .
C33 C34 1.479(7) .
C34 C35 1.528(7) .
